data_7700191
loop_
_publ_author_name
'Sim\~oes, Tatiana R G'
'Marinho, Maria Vanda'
'Pas\'an, Jorge'
'Stumpf, Humberto O.'
'Moliner, Nicol\'as'
'Lloret, Francesc'
'Julve, Miguel'

_publ_section_title
;
 On the magneto-structural role of the coordinating anion in
 oxamato-bridged copper(ii) derivatives.
;
_journal_issue 27
_journal_name_full 'Dalton transactions (Cambridge, England : 2003)'
_journal_page_first 10260
_journal_page_last 10274
_journal_paper_doi 10.1039/c9dt01277j
_journal_volume 48
_journal_year 2019
_chemical_formula_moiety 'C40 H28 Cu3 N8 O7 S2, C3 H7 N O, 0.20(O)'
_chemical_formula_sum 'C43 H35 Cu3 N9 O8.2 S2'
_chemical_formula_weight 1063.69
_space_group_crystal_system monoclinic
_space_group_IT_number 11
_space_group_name_Hall '-P 2yb'
_space_group_name_H-M_alt 'P 1 21/m 1'
_symmetry_space_group_name_Hall '-P 2yb'
_symmetry_space_group_name_H-M 'P 1 21/m 1'
_atom_sites_solution_hydrogens geom
_audit_creation_date 2019-05-20
_audit_creation_method
;
Olex2 1.2
(compiled 2018.05.29 svn.r3510 for OlexSys, GUI svn.r5506)
;
_audit_update_record
;
2019-05-22 deposited with the CCDC.    2019-06-05 downloaded from the CCDC.
;
_cell_angle_alpha 90
_cell_angle_beta 91.411(4)
_cell_angle_gamma 90
_cell_formula_units_Z 2
_cell_length_a 9.4163(4)
_cell_length_b 21.8732(12)
_cell_length_c 10.9475(5)
_cell_measurement_reflns_used 3791
_cell_measurement_temperature 150.00(10)
_cell_measurement_theta_max 27.1140
_cell_measurement_theta_min 1.8310
_cell_volume 2254.11(19)
_computing_cell_refinement 'CrysAlisPro 1.171.39.46e (Rigaku OD, 2018)'
_computing_data_collection 'CrysAlisPro 1.171.39.46e (Rigaku OD, 2018)'
_computing_data_reduction 'CrysAlisPro 1.171.39.46e (Rigaku OD, 2018)'
_computing_molecular_graphics 'Olex2 (Dolomanov et al., 2009)'
_computing_publication_material 'Olex2 (Dolomanov et al., 2009)'
_computing_structure_refinement 'ShelXL (Sheldrick, 2015)'
_computing_structure_solution 'SHELXT 2014/4 (Sheldrick, 2014)'
_diffrn_ambient_environment N~2~
_diffrn_ambient_temperature 150.00(10)
_diffrn_detector 'CCD plate'
_diffrn_detector_area_resol_mean 8.1268
_diffrn_detector_type EosS2
_diffrn_measured_fraction_theta_full 0.998
_diffrn_measured_fraction_theta_max 0.900
_diffrn_measurement_device 'four-circle diffractometer'
_diffrn_measurement_device_type 'SuperNova, Dualflex, EosS2'
_diffrn_radiation_monochromator graphite
_diffrn_radiation_probe x-ray
_diffrn_radiation_type 'Mo K\a'
_diffrn_radiation_wavelength 0.71073
_diffrn_reflns_av_R_equivalents 0.0353
_diffrn_reflns_av_unetI/netI 0.0467
_diffrn_reflns_Laue_measured_fraction_full 0.998
_diffrn_reflns_Laue_measured_fraction_max 0.900
_diffrn_reflns_limit_h_max 12
_diffrn_reflns_limit_h_min -10
_diffrn_reflns_limit_k_max 28
_diffrn_reflns_limit_k_min -29
_diffrn_reflns_limit_l_max 14
_diffrn_reflns_limit_l_min -13
_diffrn_reflns_number 12516
_diffrn_reflns_point_group_measured_fraction_full 0.998
_diffrn_reflns_point_group_measured_fraction_max 0.900
_diffrn_reflns_theta_full 25.242
_diffrn_reflns_theta_max 28.284
_diffrn_reflns_theta_min 1.862
_diffrn_source 'fine-focus sealed X-ray tube'
_diffrn_source_type 'Enhance (Mo) X-ray Source'
_exptl_absorpt_coefficient_mu 1.558
_exptl_absorpt_correction_T_max 1.000
_exptl_absorpt_correction_T_min 0.836
_exptl_absorpt_correction_type gaussian
_exptl_absorpt_process_details
;
CrysAlisPro 1.171.39.46e (Rigaku Oxford Diffraction, 2018)
Numerical absorption correction based on gaussian integration over
            a multifaceted crystal model
Empirical absorption correction using spherical harmonics,
 implemented in SCALE3 ABSPACK scaling algorithm.
;
_exptl_crystal_colour blue
_exptl_crystal_density_diffrn 1.567
_exptl_crystal_description prism
_exptl_crystal_F_000 1081
_exptl_crystal_size_max 0.289
_exptl_crystal_size_mid 0.056
_exptl_crystal_size_min 0.053
_refine_diff_density_max 0.714
_refine_diff_density_min -0.620
_refine_diff_density_rms 0.080
_refine_ls_extinction_method none
_refine_ls_goodness_of_fit_ref 1.075
_refine_ls_hydrogen_treatment constr
_refine_ls_matrix_type full
_refine_ls_number_parameters 334
_refine_ls_number_reflns 5175
_refine_ls_number_restraints 16
_refine_ls_restrained_S_all 1.073
_refine_ls_R_factor_all 0.0694
_refine_ls_R_factor_gt 0.0487
_refine_ls_shift/su_max 0.001
_refine_ls_shift/su_mean 0.000
_refine_ls_structure_factor_coef Fsqd
_refine_ls_weighting_details 'w=1/[\s^2^(Fo^2^)+(0.0420P)^2^+1.6999P] where P=(Fo^2^+2Fc^2^)/3'
_refine_ls_weighting_scheme calc
_refine_ls_wR_factor_gt 0.1021
_refine_ls_wR_factor_ref 0.1111
_reflns_Friedel_coverage 0.000
_reflns_number_gt 3999
_reflns_number_total 5175
_reflns_threshold_expression 'I > 2\s(I)'
_cod_data_source_file c9dt01277j2.cif
_cod_data_source_block compound_1
_cod_depositor_comments 'Adding full bibliography for 7700191--7700194.cif.'
_cod_original_formula_sum 'C43 H35 Cu3 N9 O8.20 S2'
_cod_database_code 7700191
_shelx_shelxl_version_number 2018/3
_shelx_space_group_comment
;
The symmetry employed for this shelxl refinement is uniquely defined
by the following loop, which should always be used as a source of
symmetry information in preference to the above space-group names.
They are only intended as comments.
;
_olex2_refinement_description
;
1. Fixed Uiso
 At 1.2 times of:
  All C(H) groups
 At 1.5 times of:
  All C(H,H,H) groups
2. Restrained distances
 C20-S1 \\sim C20A-S1A
 with sigma of 0.02
 N4-C20 \\sim N4A-C20A
 with sigma of 0.02
3. Uiso/Uaniso restraints and constraints
Uanis(N4A) = Uanis(N4)
Uanis(C20A) = Uanis(C20)
4. Rigid body (RIGU) restrains
 S1, N4, C20, S1A, N4A, C20A
 with sigma for 1-2 distances of 0.004 and sigma for 1-3 distances of 0.004
5. Others
 Sof(S1A)=Sof(N4A)=Sof(C20A)=1-FVAR(1)
 Sof(S1)=Sof(N4)=Sof(C20)=FVAR(1)
 Fixed Sof: H22A(0.5) H22B(0.5) H22C(0.5) C23(0.5) H23A(0.5) H23B(0.5) H23C(0.5)
6.a Aromatic/amide H refined with riding coordinates:
 C4(H4), C5(H5), C7(H7), C8(H8), C10(H10), C11(H11), C13(H13), C14(H14),
 C21(H21)
6.b Idealised Me refined as rotating group:
 C18(H18A,H18B,H18C), C19(H19A,H19B,H19C), C22(H22A,H22B,H22C), C23(H23A,H23B,
 H23C)
;
_olex2_submission_special_instructions 'No special instructions were received'

loop_
_space_group_symop_operation_xyz
'x, y, z'
'-x, y+1/2, -z'
'-x, -y, -z'
'x, -y-1/2, z'

loop_
_atom_site_label
_atom_site_type_symbol
_atom_site_fract_x
_atom_site_fract_y
_atom_site_fract_z
_atom_site_U_iso_or_equiv
_atom_site_adp_type
_atom_site_occupancy
_atom_site_site_symmetry_order
_atom_site_calc_flag
_atom_site_refinement_flags_posn
_atom_site_refinement_flags_adp
_atom_site_refinement_flags_occupancy
_atom_site_disorder_assembly
_atom_site_disorder_group
Cu1 Cu 0.25781(5) 0.250000 0.80538(6) 0.03216(16) Uani 1 2 d S T P . .
Cu2 Cu 0.31965(4) 0.48627(2) 0.79190(3) 0.02724(12) Uani 1 1 d . . . . .
O1 O 0.4430(2) 0.41372(10) 0.7887(2) 0.0303(5) Uani 1 1 d . . . . .
O2 O 0.1637(2) 0.42490(10) 0.81707(18) 0.0290(5) Uani 1 1 d . . . . .
O3 O 0.1368(2) 0.32362(10) 0.8277(2) 0.0303(5) Uani 1 1 d . . . . .
N1 N 0.4101(2) 0.30810(12) 0.7924(2) 0.0301(6) Uani 1 1 d . . . . .
N2 N 0.1813(3) 0.55368(12) 0.8163(2) 0.0288(6) Uani 1 1 d . . . . .
N3 N 0.2522(2) 0.50546(12) 0.5966(2) 0.0244(5) Uani 1 1 d . . . . .
C1 C 0.2101(3) 0.37124(15) 0.8173(3) 0.0244(7) Uani 1 1 d . . . . .
C2 C 0.3714(3) 0.36489(15) 0.7981(3) 0.0268(7) Uani 1 1 d . . . . .
C3 C 0.5463(3) 0.28224(15) 0.7780(3) 0.0319(7) Uani 1 1 d . . . . .
C4 C 0.6729(3) 0.31417(17) 0.7666(3) 0.0390(8) Uani 1 1 d . . . . .
H4 H 0.673314 0.356685 0.765828 0.047 Uiso 1 1 calc R . . . .
C5 C 0.7991(3) 0.28167(17) 0.7564(3) 0.0426(9) Uani 1 1 d . . . . .
H5 H 0.884382 0.302700 0.749563 0.051 Uiso 1 1 calc R . . . .
C6 C 0.1510(4) 0.57684(17) 0.9259(3) 0.0396(8) Uani 1 1 d . . . . .
C7 C 0.0618(4) 0.62719(19) 0.9355(3) 0.0516(11) Uani 1 1 d . . . . .
H7 H 0.044169 0.643529 1.012072 0.062 Uiso 1 1 calc R . . . .
C8 C -0.0001(4) 0.65291(19) 0.8340(4) 0.0503(10) Uani 1 1 d . . . . .
H8 H -0.059803 0.686501 0.841489 0.060 Uiso 1 1 calc R . . . .
C9 C 0.0268(4) 0.62828(16) 0.7168(3) 0.0379(8) Uani 1 1 d . . . . .
C10 C -0.0372(4) 0.65054(18) 0.6061(3) 0.0443(9) Uani 1 1 d . . . . .
H10 H -0.100886 0.682999 0.608780 0.053 Uiso 1 1 calc R . . . .
C11 C -0.0069(4) 0.62520(17) 0.4976(3) 0.0407(9) Uani 1 1 d . . . . .
H11 H -0.050697 0.640210 0.426692 0.049 Uiso 1 1 calc R . . . .
C12 C 0.0920(3) 0.57544(16) 0.4895(3) 0.0301(7) Uani 1 1 d . . . . .
C13 C 0.1265(3) 0.54677(17) 0.3783(3) 0.0364(8) Uani 1 1 d . . . . .
H13 H 0.084279 0.559757 0.305148 0.044 Uiso 1 1 calc R . . . .
C14 C 0.2209(3) 0.50049(17) 0.3793(3) 0.0352(8) Uani 1 1 d . . . . .
H14 H 0.244070 0.481725 0.306181 0.042 Uiso 1 1 calc R . . . .
C15 C 0.2850(3) 0.48016(16) 0.4895(3) 0.0293(7) Uani 1 1 d . . . . .
C16 C 0.1577(3) 0.55225(14) 0.5963(3) 0.0246(6) Uani 1 1 d . . . . .
C17 C 0.1218(3) 0.57871(15) 0.7126(3) 0.0270(7) Uani 1 1 d . . . . .
C18 C 0.2152(5) 0.5456(2) 1.0355(3) 0.0560(11) Uani 1 1 d . . . . .
H18A H 0.208490 0.502139 1.025083 0.084 Uiso 1 1 calc GR . . . .
H18B H 0.165130 0.557544 1.106999 0.084 Uiso 1 1 calc GR . . . .
H18C H 0.313254 0.557168 1.044691 0.084 Uiso 1 1 calc GR . . . .
C19 C 0.3898(4) 0.42829(17) 0.4908(3) 0.0387(8) Uani 1 1 d . . . . .
H19A H 0.457100 0.433776 0.557164 0.058 Uiso 1 1 calc GR . . . .
H19B H 0.438900 0.427632 0.414968 0.058 Uiso 1 1 calc GR . . . .
H19C H 0.340298 0.390331 0.500987 0.058 Uiso 1 1 calc GR . . . .
S1 S 0.6802(10) 0.6241(6) 0.8916(4) 0.071(3) Uani 0.60(2) 1 d D U . A 1
O4 O 0.1757(5) 0.250000 0.6026(4) 0.0696(12) Uani 1 2 d S T P B 1
N4 N 0.475(3) 0.5422(8) 0.8134(18) 0.029(2) Uani 0.60(2) 1 d D U . A 1
C20 C 0.5593(17) 0.5749(7) 0.853(3) 0.029(3) Uani 0.60(2) 1 d D U . A 1
S1A S 0.617(2) 0.6474(5) 0.9055(6) 0.074(3) Uani 0.40(2) 1 d D U . A 2
O6 O 0.3431(7) 0.250000 0.4252(6) 0.113(2) Uani 1 2 d S T P C 2
N4A N 0.487(4) 0.5383(12) 0.839(3) 0.029(2) Uani 0.40(2) 1 d D U . A 2
N5 N 0.5619(6) 0.250000 0.3465(6) 0.0822(19) Uani 1 2 d S T P C 2
C20A C 0.536(3) 0.5864(10) 0.857(5) 0.029(3) Uani 0.40(2) 1 d D U . A 2
C21 C 0.4249(9) 0.250000 0.3447(9) 0.101(3) Uani 1 2 d S T P C 2
H21 H 0.383086 0.250000 0.266806 0.121 Uiso 1 2 calc RS T P C 2
C22 C 0.6448(11) 0.250000 0.2347(12) 0.196(7) Uani 1 2 d S T P C 2
H22A H 0.669689 0.291237 0.214170 0.294 Uiso 0.5 1 calc GR . . C 2
H22B H 0.589319 0.232352 0.169017 0.294 Uiso 0.5 1 calc GR . . C 2
H22C H 0.729818 0.226411 0.247952 0.294 Uiso 0.5 1 calc GR . . C 2
C23 C 0.6301(14) 0.2853(7) 0.4453(13) 0.138(6) Uani 0.5 1 d . . . C 2
H23A H 0.562336 0.293465 0.507352 0.208 Uiso 0.5 1 calc GR . . C 2
H23B H 0.664669 0.323224 0.413458 0.208 Uiso 0.5 1 calc GR . . C 2
H23C H 0.708079 0.262317 0.479979 0.208 Uiso 0.5 1 calc GR . . C 2
O5 O 0.731(2) 0.750000 0.955(2) 0.074(11) Uani 0.195(14) 2 d S T P . .

loop_
_atom_site_aniso_label
_atom_site_aniso_U_11
_atom_site_aniso_U_22
_atom_site_aniso_U_33
_atom_site_aniso_U_23
_atom_site_aniso_U_13
_atom_site_aniso_U_12
Cu1 0.0155(3) 0.0297(3) 0.0511(4) 0.000 -0.0016(2) 0.000
Cu2 0.0282(2) 0.0299(2) 0.02346(19) -0.00093(17) -0.00201(14) 0.00156(17)
O1 0.0232(10) 0.0287(12) 0.0388(12) 0.0015(10) -0.0014(9) -0.0011(9)
O2 0.0238(11) 0.0330(13) 0.0299(11) 0.0007(10) -0.0018(9) 0.0044(10)
O3 0.0162(10) 0.0348(13) 0.0399(12) -0.0051(11) -0.0011(9) -0.0012(9)
N1 0.0153(12) 0.0312(15) 0.0437(15) 0.0013(13) -0.0026(11) 0.0000(11)
N2 0.0331(14) 0.0320(15) 0.0213(12) -0.0012(11) 0.0019(11) 0.0014(12)
N3 0.0228(12) 0.0296(14) 0.0210(12) -0.0021(11) 0.0026(10) 0.0004(11)
C1 0.0195(14) 0.0321(18) 0.0214(14) -0.0037(13) -0.0023(11) 0.0021(13)
C2 0.0209(15) 0.0307(18) 0.0285(15) 0.0006(14) -0.0038(12) 0.0007(13)
C3 0.0161(14) 0.0341(18) 0.0454(19) -0.0014(15) -0.0017(13) 0.0002(13)
C4 0.0232(16) 0.035(2) 0.059(2) -0.0009(18) -0.0022(15) -0.0032(14)
C5 0.0173(14) 0.049(2) 0.061(2) -0.0017(19) 0.0008(15) -0.0032(15)
C6 0.052(2) 0.043(2) 0.0240(16) -0.0076(16) 0.0083(15) 0.0033(18)
C7 0.070(3) 0.055(3) 0.0307(19) -0.0128(18) 0.0148(18) 0.009(2)
C8 0.057(2) 0.044(2) 0.050(2) -0.009(2) 0.0173(19) 0.016(2)
C9 0.0420(19) 0.036(2) 0.0363(18) -0.0005(16) 0.0065(15) 0.0071(16)
C10 0.043(2) 0.042(2) 0.048(2) 0.0077(18) 0.0010(17) 0.0170(18)
C11 0.0394(19) 0.049(2) 0.0336(18) 0.0113(17) -0.0036(15) 0.0080(17)
C12 0.0279(16) 0.0378(19) 0.0248(15) 0.0059(14) 0.0013(12) -0.0013(14)
C13 0.0364(18) 0.054(2) 0.0192(14) 0.0075(15) -0.0004(13) -0.0022(17)
C14 0.0370(18) 0.053(2) 0.0164(14) -0.0029(14) 0.0060(13) -0.0003(17)
C15 0.0257(15) 0.0376(19) 0.0247(14) -0.0033(14) 0.0033(12) -0.0031(14)
C16 0.0230(14) 0.0299(17) 0.0209(14) 0.0012(13) 0.0026(11) -0.0013(13)
C17 0.0283(15) 0.0280(17) 0.0248(15) -0.0004(13) 0.0031(12) 0.0024(13)
C18 0.078(3) 0.070(3) 0.0204(16) -0.0056(18) 0.0054(18) 0.017(2)
C19 0.0401(19) 0.047(2) 0.0296(16) -0.0101(16) 0.0077(15) 0.0092(17)
S1 0.070(3) 0.092(4) 0.0497(16) 0.0093(19) -0.0159(16) -0.050(3)
O4 0.075(3) 0.077(3) 0.056(3) 0.000 -0.005(2) 0.000
N4 0.036(4) 0.035(2) 0.016(7) 0.001(3) -0.013(4) 0.003(3)
C20 0.023(5) 0.042(5) 0.023(2) -0.002(6) 0.002(5) 0.007(5)
S1A 0.088(6) 0.060(3) 0.073(3) -0.010(2) -0.009(3) -0.035(4)
O6 0.095(4) 0.120(5) 0.125(5) 0.000 0.041(4) 0.000
N4A 0.036(4) 0.035(2) 0.016(7) 0.001(3) -0.013(4) 0.003(3)
N5 0.051(3) 0.100(5) 0.096(5) 0.000 -0.006(3) 0.000
C20A 0.023(5) 0.042(5) 0.023(2) -0.002(6) 0.002(5) 0.007(5)
C21 0.060(5) 0.126(8) 0.116(7) 0.000 0.015(5) 0.000
C22 0.076(7) 0.35(2) 0.160(12) 0.000 0.043(7) 0.000
C23 0.121(10) 0.164(15) 0.128(12) -0.044(10) -0.049(9) -0.022(10)
O5 0.061(16) 0.11(2) 0.054(15) 0.000 0.005(11) 0.000

loop_
_atom_type_symbol
_atom_type_description
_atom_type_scat_dispersion_real
_atom_type_scat_dispersion_imag
_atom_type_scat_source
C C 0.0033 0.0016 'International Tables Vol C Tables 4.2.6.8 and 6.1.1.4'
H H 0.0000 0.0000 'International Tables Vol C Tables 4.2.6.8 and 6.1.1.4'
Cu Cu 0.3201 1.2651 'International Tables Vol C Tables 4.2.6.8 and 6.1.1.4'
N N 0.0061 0.0033 'International Tables Vol C Tables 4.2.6.8 and 6.1.1.4'
O O 0.0106 0.0060 'International Tables Vol C Tables 4.2.6.8 and 6.1.1.4'
S S 0.1246 0.1234 'International Tables Vol C Tables 4.2.6.8 and 6.1.1.4'

loop_
_geom_angle_atom_site_label_1
_geom_angle_atom_site_label_2
_geom_angle_atom_site_label_3
_geom_angle
_geom_angle_site_symmetry_1
_geom_angle_site_symmetry_3
O3 Cu1 O3 107.93(12) 4_565 .
O3 Cu1 O4 86.55(9) . .
O3 Cu1 O4 86.55(9) 4_565 .
N1 Cu1 O3 166.66(10) 4_565 .
N1 Cu1 O3 166.67(10) . 4_565
N1 Cu1 O3 84.54(10) . .
N1 Cu1 O3 84.54(10) 4_565 4_565
N1 Cu1 N1 82.67(15) 4_565 .
N1 Cu1 O4 99.19(12) . .
N1 Cu1 O4 99.19(12) 4_565 .
O1 Cu2 O2 84.12(9) . .
O1 Cu2 N2 171.43(10) . .
O1 Cu2 N3 106.61(9) . .
O1 Cu2 N4A 90.0(11) . .
O2 Cu2 N3 93.70(9) . .
N2 Cu2 O2 89.63(10) . .
N2 Cu2 N3 79.58(9) . .
N2 Cu2 N4A 93.4(12) . .
N4 Cu2 O1 93.9(8) . .
N4 Cu2 O2 164.9(6) . .
N4 Cu2 N2 90.6(8) . .
N4 Cu2 N3 101.2(5) . .
N4A Cu2 O2 156.4(8) . .
N4A Cu2 N3 109.8(7) . .
C2 O1 Cu2 111.22(18) . .
C1 O2 Cu2 111.69(18) . .
C1 O3 Cu1 109.98(18) . .
C2 N1 Cu1 114.7(2) . .
C2 N1 C3 130.2(3) . .
C3 N1 Cu1 115.1(2) . .
C6 N2 Cu2 123.7(2) . .
C6 N2 C17 120.0(3) . .
C17 N2 Cu2 116.20(19) . .
C15 N3 Cu2 133.4(2) . .
C15 N3 C16 118.3(3) . .
C16 N3 Cu2 108.23(17) . .
O2 C1 O3 125.8(3) . .
O2 C1 C2 115.4(3) . .
O3 C1 C2 118.8(3) . .
O1 C2 N1 130.7(3) . .
O1 C2 C1 117.5(3) . .
N1 C2 C1 111.8(3) . .
C3 C3 N1 113.59(17) 4_565 .
C4 C3 N1 126.3(3) . .
C4 C3 C3 120.2(2) . 4_565
C3 C4 H4 120.4 . .
C3 C4 C5 119.1(3) . .
C5 C4 H4 120.4 . .
C4 C5 H5 119.6 . .
C5 C5 C4 120.7(2) 4_565 .
C5 C5 H5 119.6 4_565 .
N2 C6 C7 120.6(3) . .
N2 C6 C18 117.1(3) . .
C7 C6 C18 122.3(3) . .
C6 C7 H7 119.6 . .
C8 C7 C6 120.8(3) . .
C8 C7 H7 119.6 . .
C7 C8 H8 120.1 . .
C7 C8 C9 119.8(3) . .
C9 C8 H8 120.1 . .
C8 C9 C10 123.9(3) . .
C17 C9 C8 116.7(3) . .
C17 C9 C10 119.4(3) . .
C9 C10 H10 119.5 . .
C11 C10 C9 120.9(3) . .
C11 C10 H10 119.5 . .
C10 C11 H11 119.4 . .
C10 C11 C12 121.2(3) . .
C12 C11 H11 119.4 . .
C13 C12 C11 123.5(3) . .
C16 C12 C11 119.7(3) . .
C16 C12 C13 116.8(3) . .
C12 C13 H13 120.3 . .
C14 C13 C12 119.5(3) . .
C14 C13 H13 120.3 . .
C13 C14 H14 119.6 . .
C13 C14 C15 120.8(3) . .
C15 C14 H14 119.6 . .
N3 C15 C14 121.1(3) . .
N3 C15 C19 118.0(3) . .
C14 C15 C19 120.9(3) . .
N3 C16 C12 123.4(3) . .
N3 C16 C17 117.8(3) . .
C12 C16 C17 118.8(3) . .
N2 C17 C9 122.0(3) . .
N2 C17 C16 118.1(3) . .
C9 C17 C16 119.9(3) . .
C6 C18 H18A 109.5 . .
C6 C18 H18B 109.5 . .
C6 C18 H18C 109.5 . .
H18A C18 H18B 109.5 . .
H18A C18 H18C 109.5 . .
H18B C18 H18C 109.5 . .
C15 C19 H19A 109.5 . .
C15 C19 H19B 109.5 . .
C15 C19 H19C 109.5 . .
H19A C19 H19B 109.5 . .
H19A C19 H19C 109.5 . .
H19B C19 H19C 109.5 . .
C20 N4 Cu2 165(2) . .
N4 C20 S1 173(3) . .
C20A N4A Cu2 150(3) . .
C21 N5 C22 122.7(8) . .
C21 N5 C23 115.6(8) . .
C23 N5 C22 112.5(8) 4_565 .
C23 N5 C22 112.5(8) . .
N4A C20A S1A 169(4) . .
O6 C21 N5 131.0(10) . .
O6 C21 H21 114.5 . .
N5 C21 H21 114.5 . .
N5 C22 H22A 109.5 . .
N5 C22 H22B 109.5 . .
N5 C22 H22C 109.5 . .
N5 C22 H22C 109(3) . 4_565
H22A C22 H22B 109.5 . .
H22A C22 H22C 109.5 4_565 4_565
H22A C22 H22C 109.5 . .
H22A C22 H22C 47.4 . 4_565
H22B C22 H22C 140.0 . 4_565
H22B C22 H22C 109.5 . .
H22B C22 H22C 109.5 4_565 4_565
H22C C22 H22C 65.0 . 4_565
N5 C23 H23A 109.5 . .
N5 C23 H23B 109.5 . .
N5 C23 H23C 109.5 . .
H23A C23 H23B 109.5 . .
H23A C23 H23C 109.5 . .
H23B C23 H23C 109.5 . .

loop_
_geom_bond_atom_site_label_1
_geom_bond_atom_site_label_2
_geom_bond_distance
_geom_bond_site_symmetry_2
Cu1 O3 1.991(2) 4_565
Cu1 O3 1.991(2) .
Cu1 N1 1.924(3) 4_565
Cu1 N1 1.924(3) .
Cu1 O4 2.333(4) .
Cu2 O1 1.968(2) .
Cu2 O2 2.013(2) .
Cu2 N2 1.990(3) .
Cu2 N3 2.255(2) .
Cu2 N4 1.914(13) .
Cu2 N4A 2.00(2) .
O1 C2 1.269(4) .
O2 C1 1.252(4) .
O3 C1 1.257(4) .
N1 C2 1.297(4) .
N1 C3 1.414(4) .
N2 C6 1.340(4) .
N2 C17 1.367(4) .
N3 C15 1.339(4) .
N3 C16 1.356(4) .
C1 C2 1.544(4) .
C3 C3 1.410(7) 4_565
C3 C4 1.390(4) .
C4 H4 0.9300 .
C4 C5 1.391(4) .
C5 C5 1.386(7) 4_565
C5 H5 0.9300 .
C6 C7 1.391(5) .
C6 C18 1.495(5) .
C7 H7 0.9300 .
C7 C8 1.364(5) .
C8 H8 0.9300 .
C8 C9 1.420(5) .
C9 C10 1.426(5) .
C9 C17 1.407(4) .
C10 H10 0.9300 .
C10 C11 1.348(5) .
C11 H11 0.9300 .
C11 C12 1.436(5) .
C12 C13 1.414(4) .
C12 C16 1.404(4) .
C13 H13 0.9300 .
C13 C14 1.347(5) .
C14 H14 0.9300 .
C14 C15 1.408(4) .
C15 C19 1.504(5) .
C16 C17 1.447(4) .
C18 H18A 0.9600 .
C18 H18B 0.9600 .
C18 H18C 0.9600 .
C19 H19A 0.9600 .
C19 H19B 0.9600 .
C19 H19C 0.9600 .
S1 C20 1.614(9) .
N4 C20 1.149(12) .
S1A C20A 1.620(12) .
O6 C21 1.185(9) .
N4A C20A 1.164(16) .
N5 C21 1.290(9) .
N5 C22 1.468(12) .
N5 C23 1.465(12) 4_565
N5 C23 1.465(12) .
C21 H21 0.9300 .
C22 H22A 0.96(2) 4_565
C22 H22A 0.9600 .
C22 H22B 0.9600 .
C22 H22B 0.96(10) 4_565
C22 H22C 0.9600 .
C22 H22C 0.96(12) 4_565
C23 H23A 0.9600 .
C23 H23B 0.9600 .
C23 H23C 0.9600 .
